data_7031339
loop_
_publ_author_name
'Sinha, Woormileela'
'Kumar, Mohit'
'Garai, Antara'
'Purohit, Chandra Shekhar'
'Som, Tapobrata'
'Kar, Sanjib'

_publ_section_title
;
 Semi-insulating behaviour of self-assembled tin(iv)corrole nanospheres.
;
_journal_issue 33
_journal_name_full 'Dalton transactions (Cambridge, England : 2003)'
_journal_page_first 12564
_journal_page_last 12573
_journal_paper_doi 10.1039/c4dt01257g
_journal_volume 43
_journal_year 2014
_chemical_formula_moiety 'C39 H20 Br1 Cl1 N6 Sn1'
_chemical_formula_sum 'C39 H20 Br Cl N6 Sn'
_chemical_formula_weight 806.66
_chemical_name_systematic
;
 ?
;
_space_group_IT_number 2
_symmetry_cell_setting triclinic
_symmetry_space_group_name_Hall '-P 1'
_symmetry_space_group_name_H-M 'P -1'
_atom_sites_solution_hydrogens geom
_atom_sites_solution_primary direct
_atom_sites_solution_secondary difmap
_audit_creation_method SHELXL-97
_cell_angle_alpha 111.107(5)
_cell_angle_beta 103.712(5)
_cell_angle_gamma 98.450(5)
_cell_formula_units_Z 2
_cell_length_a 8.258(5)
_cell_length_b 15.261(5)
_cell_length_c 16.642(5)
_cell_measurement_reflns_used 9984
_cell_measurement_temperature 293(2)
_cell_measurement_theta_max 30.34
_cell_measurement_theta_min 2.40
_cell_volume 1837.3(14)
_computing_cell_refinement 'Bruker SAINT'
_computing_data_collection 'Bruker APEX2'
_computing_data_reduction 'Bruker SAINT'
_computing_molecular_graphics 'Ortep-3 for Windows (Farrugia, 1997)'
_computing_publication_material 'WinGX publication routines (Farrugia, 1999)'
_computing_structure_refinement 'SHELXL-97 (Sheldrick, 2008)'
_computing_structure_solution 'SIR97 (Giacovazzo et al, 1997)'
_diffrn_ambient_temperature 293(2)
_diffrn_measured_fraction_theta_full 0.987
_diffrn_measured_fraction_theta_max 0.987
_diffrn_measurement_device_type 'Bruker APEX-II CCD'
_diffrn_measurement_method '\f and \w scans'
_diffrn_radiation_monochromator graphite
_diffrn_radiation_source 'fine-focus sealed tube'
_diffrn_radiation_type MoK\a
_diffrn_radiation_wavelength 0.71069
_diffrn_reflns_av_R_equivalents 0.0275
_diffrn_reflns_av_sigmaI/netI 0.0336
_diffrn_reflns_limit_h_max 11
_diffrn_reflns_limit_h_min -11
_diffrn_reflns_limit_k_max 20
_diffrn_reflns_limit_k_min -21
_diffrn_reflns_limit_l_max 23
_diffrn_reflns_limit_l_min -23
_diffrn_reflns_number 32431
_diffrn_reflns_theta_full 30.55
_diffrn_reflns_theta_max 30.55
_diffrn_reflns_theta_min 1.48
_exptl_absorpt_coefficient_mu 1.890
_exptl_absorpt_correction_T_max 0.7461
_exptl_absorpt_correction_T_min 0.5917
_exptl_absorpt_correction_type multi-scan
_exptl_absorpt_process_details '(SADABS; Bruker, 2007)'
_exptl_crystal_colour purple
_exptl_crystal_density_diffrn 1.458
_exptl_crystal_density_method 'not measured'
_exptl_crystal_description prism
_exptl_crystal_F_000 796
_exptl_crystal_size_max 0.1
_exptl_crystal_size_mid 0.07
_exptl_crystal_size_min 0.05
_platon_squeeze_details
;
missing solvents could not be identified so PLATON squeeze was applied
;
_refine_diff_density_max 2.415
_refine_diff_density_min -1.680
_refine_diff_density_rms 0.093
_refine_ls_extinction_method none
_refine_ls_goodness_of_fit_ref 1.009
_refine_ls_hydrogen_treatment mixed
_refine_ls_matrix_type full
_refine_ls_number_parameters 433
_refine_ls_number_reflns 11113
_refine_ls_number_restraints 0
_refine_ls_restrained_S_all 1.009
_refine_ls_R_factor_all 0.0508
_refine_ls_R_factor_gt 0.0403
_refine_ls_shift/su_max 0.002
_refine_ls_shift/su_mean 0.000
_refine_ls_structure_factor_coef Fsqd
_refine_ls_weighting_details 'calc w=1/[\s^2^(Fo^2^)+(0.0913P)^2^+0.0000P] where P=(Fo^2^+2Fc^2^)/3'
_refine_ls_weighting_scheme calc
_refine_ls_wR_factor_gt 0.1229
_refine_ls_wR_factor_ref 0.1287
_reflns_number_gt 9240
_reflns_number_total 11113
_reflns_threshold_expression >2\s(I)
_cod_data_source_file c4dt01257g2.cif
_cod_data_source_block s_kar_brcnsncl_0m
_cod_depositor_comments 'Adding full bibliography for 7031337--7031339.cif.'
_cod_database_code 7031339

loop_
_symmetry_equiv_pos_as_xyz
'x, y, z'
'-x, -y, -z'

loop_
_atom_site_label
_atom_site_type_symbol
_atom_site_fract_x
_atom_site_fract_y
_atom_site_fract_z
_atom_site_U_iso_or_equiv
_atom_site_adp_type
_atom_site_occupancy
_atom_site_symmetry_multiplicity
_atom_site_calc_flag
_atom_site_refinement_flags
C1 C 1.2226(3) 0.39900(19) 0.17346(18) 0.0334(5) Uani 1 1 d .
C2 C 1.3560(4) 0.4559(3) 0.1600(2) 0.0491(7) Uani 1 1 d .
H2 H 1.4584 0.4969 0.2040 0.059 Uiso 1 1 calc R
C3 C 1.3069(4) 0.4395(2) 0.0697(2) 0.0467(7) Uani 1 1 d .
H3 H 1.3711 0.4677 0.0422 0.056 Uiso 1 1 calc R
C4 C 1.1426(3) 0.3726(2) 0.02543(19) 0.0338(5) Uani 1 1 d .
C5 C 1.0244(3) 0.34016(19) -0.06180(18) 0.0321(5) Uani 1 1 d .
C6 C 0.8506(3) 0.2868(2) -0.08836(17) 0.0325(5) Uani 1 1 d .
C7 C 0.7237(4) 0.2465(2) -0.17619(19) 0.0408(6) Uani 1 1 d .
H7 H 0.7401 0.2520 -0.2278 0.049 Uiso 1 1 calc R
C8 C 0.5760(4) 0.1992(2) -0.17202(18) 0.0390(6) Uani 1 1 d .
H8 H 0.4749 0.1659 -0.2204 0.047 Uiso 1 1 calc R
C9 C 0.6011(3) 0.2087(2) -0.08119(17) 0.0321(5) Uani 1 1 d .
C10 C 0.4838(3) 0.17258(19) -0.04403(17) 0.0310(5) Uani 1 1 d .
C11 C 0.5111(3) 0.19355(19) 0.04863(17) 0.0311(5) Uani 1 1 d .
C12 C 0.3969(3) 0.1621(2) 0.09079(19) 0.0385(6) Uani 1 1 d .
H12 H 0.2852 0.1225 0.0613 0.046 Uiso 1 1 calc R
C13 C 0.4793(4) 0.1998(2) 0.18136(19) 0.0396(6) Uani 1 1 d .
H13 H 0.4320 0.1908 0.2242 0.048 Uiso 1 1 calc R
C14 C 0.6497(3) 0.2554(2) 0.20097(17) 0.0314(5) Uani 1 1 d .
C15 C 0.7818(3) 0.30411(19) 0.28517(17) 0.0321(5) Uani 1 1 d .
C16 C 0.9541(3) 0.34691(19) 0.29641(16) 0.0312(5) Uani 1 1 d .
C17 C 1.0962(3) 0.4116(2) 0.37374(18) 0.0357(5) Uani 1 1 d .
H17 H 1.0994 0.4318 0.4340 0.043 Uiso 1 1 calc R
C18 C 1.2283(3) 0.4391(2) 0.34308(19) 0.0372(6) Uani 1 1 d .
H18 H 1.3360 0.4811 0.3793 0.045 Uiso 1 1 calc R
C19 C 1.1725(3) 0.39277(19) 0.24782(18) 0.0325(5) Uani 1 1 d .
C20 C 1.0827(3) 0.3632(2) -0.13197(19) 0.0350(5) Uani 1 1 d .
C21 C 1.2248(4) 0.3361(2) -0.1532(2) 0.0442(7) Uani 1 1 d .
H21 H 1.2878 0.3069 -0.1210 0.053 Uiso 1 1 calc R
C22 C 1.2758(4) 0.3518(3) -0.2226(2) 0.0469(7) Uani 1 1 d .
H22 H 1.3690 0.3313 -0.2382 0.056 Uiso 1 1 calc R
C23 C 1.1834(4) 0.3990(2) -0.2676(2) 0.0380(6) Uani 1 1 d .
C24 C 1.0459(4) 0.4296(3) -0.2443(2) 0.0506(8) Uani 1 1 d .
H24 H 0.9862 0.4620 -0.2741 0.061 Uiso 1 1 calc R
C25 C 0.9962(4) 0.4122(3) -0.1762(2) 0.0463(7) Uani 1 1 d .
H25 H 0.9040 0.4336 -0.1602 0.056 Uiso 1 1 calc R
C26 C 1.2314(4) 0.4156(3) -0.3402(2) 0.0461(7) Uani 1 1 d .
C27 C 0.3188(3) 0.10184(19) -0.11069(16) 0.0305(5) Uani 1 1 d .
C28 C 0.3265(4) 0.0145(2) -0.1749(2) 0.0438(6) Uani 1 1 d .
H28 H 0.4332 0.0022 -0.1759 0.053 Uiso 1 1 calc R
C29 C 0.1782(5) -0.0533(2) -0.2367(2) 0.0514(8) Uani 1 1 d .
H29 H 0.1842 -0.1111 -0.2795 0.062 Uiso 1 1 calc R
C30 C 0.0215(4) -0.0349(2) -0.2344(2) 0.0452(7) Uani 1 1 d .
C31 C 0.0092(4) 0.0505(2) -0.1723(2) 0.0446(7) Uani 1 1 d .
H31 H -0.0979 0.0625 -0.1719 0.054 Uiso 1 1 calc R
C32 C 0.1590(3) 0.1181(2) -0.11052(19) 0.0363(5) Uani 1 1 d .
H32 H 0.1518 0.1757 -0.0680 0.044 Uiso 1 1 calc R
C33 C 0.7361(3) 0.30855(19) 0.36796(17) 0.0322(5) Uani 1 1 d .
C34 C 0.8405(4) 0.2831(2) 0.43130(18) 0.0368(6) Uani 1 1 d .
H34 H 0.9421 0.2675 0.4237 0.044 Uiso 1 1 calc R
C35 C 0.7929(4) 0.2814(2) 0.50476(19) 0.0417(6) Uani 1 1 d .
H35 H 0.8616 0.2636 0.5462 0.050 Uiso 1 1 calc R
C36 C 0.6434(4) 0.3059(2) 0.51688(18) 0.0394(6) Uani 1 1 d .
C37 C 0.5411(4) 0.3341(2) 0.45644(19) 0.0373(6) Uani 1 1 d .
H37 H 0.4417 0.3519 0.4655 0.045 Uiso 1 1 calc R
C38 C 0.5889(3) 0.3355(2) 0.38275(18) 0.0355(5) Uani 1 1 d .
H38 H 0.5212 0.3548 0.3423 0.043 Uiso 1 1 calc R
C39 C 0.5932(5) 0.3020(3) 0.5933(2) 0.0571(9) Uani 1 1 d .
N1 N 1.0999(3) 0.34809(16) 0.09109(15) 0.0329(4) Uani 1 1 d .
N2 N 0.7692(3) 0.26294(17) -0.03151(14) 0.0319(4) Uani 1 1 d .
N3 N 0.6631(3) 0.25122(16) 0.11715(14) 0.0311(4) Uani 1 1 d .
N4 N 1.0083(3) 0.33576(16) 0.22264(14) 0.0334(5) Uani 1 1 d .
N5 N 1.2683(4) 0.4291(3) -0.3968(2) 0.0667(9) Uani 1 1 d .
N6 N 0.5557(5) 0.3012(4) 0.6540(3) 0.0867(13) Uani 1 1 d .
Cl1 Cl 0.92098(11) 0.09908(5) 0.04612(6) 0.04818(18) Uani 1 1 d .
Br1 Br -0.18175(6) -0.13166(4) -0.31750(3) 0.08334(16) Uani 1 1 d .
Sn1 Sn 0.888627(19) 0.255490(12) 0.086887(10) 0.02754(7) Uani 1 1 d .

loop_
_atom_site_aniso_label
_atom_site_aniso_U_11
_atom_site_aniso_U_22
_atom_site_aniso_U_33
_atom_site_aniso_U_23
_atom_site_aniso_U_13
_atom_site_aniso_U_12
C1 0.0253(11) 0.0378(13) 0.0332(13) 0.0131(10) 0.0084(9) 0.0021(10)
C2 0.0301(13) 0.0620(19) 0.0483(17) 0.0224(15) 0.0114(12) -0.0060(13)
C3 0.0337(14) 0.0590(18) 0.0473(17) 0.0247(14) 0.0166(12) -0.0024(13)
C4 0.0308(12) 0.0392(13) 0.0373(13) 0.0190(11) 0.0169(10) 0.0070(10)
C5 0.0313(12) 0.0391(13) 0.0348(13) 0.0207(11) 0.0177(10) 0.0084(10)
C6 0.0299(11) 0.0430(13) 0.0299(12) 0.0197(11) 0.0121(10) 0.0074(10)
C7 0.0384(14) 0.0593(17) 0.0294(13) 0.0252(13) 0.0110(11) 0.0067(13)
C8 0.0323(12) 0.0546(16) 0.0272(12) 0.0178(12) 0.0065(10) 0.0053(12)
C9 0.0270(11) 0.0422(13) 0.0266(11) 0.0154(10) 0.0080(9) 0.0050(10)
C10 0.0245(10) 0.0388(13) 0.0271(11) 0.0124(10) 0.0075(9) 0.0047(9)
C11 0.0251(10) 0.0401(13) 0.0248(11) 0.0115(10) 0.0081(9) 0.0032(9)
C12 0.0295(12) 0.0523(16) 0.0318(13) 0.0175(12) 0.0122(10) 0.0001(11)
C13 0.0332(13) 0.0537(16) 0.0310(13) 0.0164(12) 0.0155(10) 0.0015(12)
C14 0.0291(11) 0.0420(13) 0.0263(11) 0.0157(10) 0.0121(9) 0.0082(10)
C15 0.0330(12) 0.0397(13) 0.0247(11) 0.0128(10) 0.0119(9) 0.0091(10)
C16 0.0302(11) 0.0382(12) 0.0241(11) 0.0115(9) 0.0093(9) 0.0076(10)
C17 0.0371(13) 0.0399(13) 0.0253(12) 0.0100(10) 0.0070(10) 0.0093(11)
C18 0.0299(12) 0.0395(13) 0.0318(13) 0.0100(11) 0.0024(10) 0.0032(10)
C19 0.0239(11) 0.0370(13) 0.0315(12) 0.0117(10) 0.0056(9) 0.0044(9)
C20 0.0339(12) 0.0409(13) 0.0400(14) 0.0235(11) 0.0181(11) 0.0096(11)
C21 0.0419(15) 0.0611(19) 0.0527(18) 0.0385(15) 0.0259(13) 0.0226(14)
C22 0.0411(15) 0.066(2) 0.0574(19) 0.0397(17) 0.0302(14) 0.0208(15)
C23 0.0354(13) 0.0476(15) 0.0380(14) 0.0247(12) 0.0155(11) 0.0052(11)
C24 0.0526(18) 0.064(2) 0.059(2) 0.0436(17) 0.0258(16) 0.0233(16)
C25 0.0467(16) 0.0609(19) 0.0541(18) 0.0369(16) 0.0275(14) 0.0259(15)
C26 0.0397(15) 0.0640(19) 0.0417(16) 0.0318(15) 0.0124(12) 0.0088(14)
C27 0.0286(11) 0.0367(12) 0.0248(11) 0.0135(9) 0.0072(9) 0.0035(10)
C28 0.0371(14) 0.0475(16) 0.0412(16) 0.0125(13) 0.0123(12) 0.0094(12)
C29 0.0578(19) 0.0387(15) 0.0413(17) 0.0031(13) 0.0136(14) 0.0035(14)
C30 0.0399(15) 0.0469(16) 0.0344(14) 0.0135(12) 0.0029(12) -0.0078(12)
C31 0.0294(13) 0.0583(18) 0.0427(16) 0.0220(14) 0.0080(11) 0.0035(12)
C32 0.0316(12) 0.0401(14) 0.0353(13) 0.0139(11) 0.0114(10) 0.0064(11)
C33 0.0352(12) 0.0378(13) 0.0238(11) 0.0112(10) 0.0125(9) 0.0084(10)
C34 0.0360(13) 0.0485(15) 0.0290(12) 0.0165(11) 0.0120(10) 0.0156(12)
C35 0.0445(15) 0.0555(17) 0.0299(13) 0.0215(12) 0.0108(11) 0.0186(13)
C36 0.0465(15) 0.0473(15) 0.0277(12) 0.0158(11) 0.0178(11) 0.0109(12)
C37 0.0385(13) 0.0449(14) 0.0317(13) 0.0142(11) 0.0180(11) 0.0126(11)
C38 0.0359(13) 0.0470(15) 0.0282(12) 0.0178(11) 0.0123(10) 0.0141(11)
C39 0.063(2) 0.086(3) 0.0446(18) 0.0392(18) 0.0290(16) 0.033(2)
N1 0.0288(10) 0.0400(11) 0.0292(10) 0.0153(9) 0.0104(8) 0.0017(9)
N2 0.0258(9) 0.0444(12) 0.0271(10) 0.0182(9) 0.0089(8) 0.0036(8)
N3 0.0246(9) 0.0431(11) 0.0222(9) 0.0115(8) 0.0082(7) 0.0026(8)
N4 0.0274(10) 0.0408(11) 0.0252(10) 0.0094(9) 0.0085(8) 0.0002(9)
N5 0.0655(19) 0.100(3) 0.0592(19) 0.0539(19) 0.0284(16) 0.0208(18)
N6 0.091(3) 0.159(4) 0.067(2) 0.077(3) 0.053(2) 0.068(3)
Cl1 0.0570(4) 0.0382(3) 0.0579(5) 0.0210(3) 0.0292(4) 0.0154(3)
Br1 0.0582(2) 0.0852(3) 0.0582(3) 0.0044(2) 0.00306(19) -0.0307(2)
Sn1 0.02504(9) 0.03387(10) 0.02356(9) 0.01198(7) 0.00924(6) 0.00405(6)

loop_
_atom_type_symbol
_atom_type_description
_atom_type_scat_dispersion_real
_atom_type_scat_dispersion_imag
_atom_type_scat_source
C C 0.0033 0.0016 'International Tables Vol C Tables 4.2.6.8 and 6.1.1.4'
H H 0.0000 0.0000 'International Tables Vol C Tables 4.2.6.8 and 6.1.1.4'
N N 0.0061 0.0033 'International Tables Vol C Tables 4.2.6.8 and 6.1.1.4'
Cl Cl 0.1484 0.1585 'International Tables Vol C Tables 4.2.6.8 and 6.1.1.4'
Br Br -0.2901 2.4595 'International Tables Vol C Tables 4.2.6.8 and 6.1.1.4'
Sn Sn -0.6537 1.4246 'International Tables Vol C Tables 4.2.6.8 and 6.1.1.4'

loop_
_geom_angle_atom_site_label_1
_geom_angle_atom_site_label_2
_geom_angle_atom_site_label_3
_geom_angle
N1 C1 C2 106.9(2)
N1 C1 C19 114.5(2)
C2 C1 C19 137.7(3)
C3 C2 C1 107.5(3)
C3 C2 H2 126.2
C1 C2 H2 126.2
C2 C3 C4 108.8(3)
C2 C3 H3 125.6
C4 C3 H3 125.6
N1 C4 C5 121.3(2)
N1 C4 C3 105.5(2)
C5 C4 C3 132.8(3)
C4 C5 C6 124.3(2)
C4 C5 C20 118.7(2)
C6 C5 C20 117.0(2)
N2 C6 C5 125.6(2)
N2 C6 C7 106.0(2)
C5 C6 C7 128.4(2)
C8 C7 C6 109.0(2)
C8 C7 H7 125.5
C6 C7 H7 125.5
C7 C8 C9 108.7(2)
C7 C8 H8 125.7
C9 C8 H8 125.7
N2 C9 C10 123.9(2)
N2 C9 C8 106.8(2)
C10 C9 C8 129.3(2)
C11 C10 C9 126.3(2)
C11 C10 C27 117.6(2)
C9 C10 C27 116.1(2)
N3 C11 C10 124.0(2)
N3 C11 C12 106.9(2)
C10 C11 C12 129.1(2)
C13 C12 C11 108.3(2)
C13 C12 H12 125.9
C11 C12 H12 125.9
C12 C13 C14 109.6(2)
C12 C13 H13 125.2
C14 C13 H13 125.2
N3 C14 C15 125.6(2)
N3 C14 C13 105.5(2)
C15 C14 C13 128.9(2)
C16 C15 C14 124.8(2)
C16 C15 C33 117.9(2)
C14 C15 C33 117.2(2)
N4 C16 C15 120.6(2)
N4 C16 C17 106.0(2)
C15 C16 C17 133.2(2)
C18 C17 C16 107.8(2)
C18 C17 H17 126.1
C16 C17 H17 126.1
C17 C18 C19 108.4(2)
C17 C18 H18 125.8
C19 C18 H18 125.8
N4 C19 C18 106.4(2)
N4 C19 C1 113.6(2)
C18 C19 C1 139.1(2)
C21 C20 C25 119.0(3)
C21 C20 C5 120.2(2)
C25 C20 C5 120.7(2)
C20 C21 C22 121.2(3)
C20 C21 H21 119.4
C22 C21 H21 119.4
C21 C22 C23 118.4(3)
C21 C22 H22 120.8
C23 C22 H22 120.8
C24 C23 C22 120.7(3)
C24 C23 C26 119.5(3)
C22 C23 C26 119.8(3)
C25 C24 C23 120.0(3)
C25 C24 H24 120.0
C23 C24 H24 120.0
C24 C25 C20 120.6(3)
C24 C25 H25 119.7
C20 C25 H25 119.7
N5 C26 C23 179.5(4)
C32 C27 C28 118.4(2)
C32 C27 C10 122.9(2)
C28 C27 C10 118.7(2)
C29 C28 C27 120.8(3)
C29 C28 H28 119.6
C27 C28 H28 119.6
C30 C29 C28 119.3(3)
C30 C29 H29 120.4
C28 C29 H29 120.4
C31 C30 C29 121.5(3)
C31 C30 Br1 120.0(2)
C29 C30 Br1 118.5(2)
C30 C31 C32 118.7(3)
C30 C31 H31 120.6
C32 C31 H31 120.6
C27 C32 C31 121.3(3)
C27 C32 H32 119.3
C31 C32 H32 119.3
C38 C33 C34 118.8(2)
C38 C33 C15 121.1(2)
C34 C33 C15 120.1(2)
C35 C34 C33 120.2(3)
C35 C34 H34 119.9
C33 C34 H34 119.9
C34 C35 C36 120.0(3)
C34 C35 H35 120.0
C36 C35 H35 120.0
C35 C36 C37 120.6(3)
C35 C36 C39 119.5(3)
C37 C36 C39 119.8(3)
C38 C37 C36 119.1(3)
C38 C37 H37 120.4
C36 C37 H37 120.4
C37 C38 C33 121.2(2)
C37 C38 H38 119.4
C33 C38 H38 119.4
N6 C39 C36 178.4(5)
C1 N1 C4 111.2(2)
C1 N1 Sn1 116.66(17)
C4 N1 Sn1 132.10(18)
C9 N2 C6 109.6(2)
C9 N2 Sn1 120.05(17)
C6 N2 Sn1 126.03(17)
C11 N3 C14 109.7(2)
C11 N3 Sn1 118.44(16)
C14 N3 Sn1 123.26(16)
C16 N4 C19 111.2(2)
C16 N4 Sn1 131.95(17)
C19 N4 Sn1 116.77(17)
N2 Sn1 N3 89.47(9)
N2 Sn1 N4 143.91(10)
N3 Sn1 N4 86.26(9)
N2 Sn1 N1 85.74(9)
N3 Sn1 N1 143.00(9)
N4 Sn1 N1 76.69(9)
N2 Sn1 Cl1 105.40(7)
N3 Sn1 Cl1 105.37(7)
N4 Sn1 Cl1 110.29(7)
N1 Sn1 Cl1 111.28(7)

loop_
_geom_bond_atom_site_label_1
_geom_bond_atom_site_label_2
_geom_bond_distance
C1 N1 1.361(3)
C1 C2 1.412(4)
C1 C19 1.424(4)
C2 C3 1.377(5)
C2 H2 0.9300
C3 C4 1.415(4)
C3 H3 0.9300
C4 N1 1.377(3)
C4 C5 1.405(4)
C5 C6 1.419(4)
C5 C20 1.494(3)
C6 N2 1.399(3)
C6 C7 1.432(4)
C7 C8 1.353(4)
C7 H7 0.9300
C8 C9 1.426(4)
C8 H8 0.9300
C9 N2 1.386(3)
C9 C10 1.413(3)
C10 C11 1.411(3)
C10 C27 1.497(3)
C11 N3 1.388(3)
C11 C12 1.427(4)
C12 C13 1.356(4)
C12 H12 0.9300
C13 C14 1.428(4)
C13 H13 0.9300
C14 N3 1.404(3)
C14 C15 1.412(4)
C15 C16 1.414(4)
C15 C33 1.494(3)
C16 N4 1.367(3)
C16 C17 1.427(4)
C17 C18 1.382(4)
C17 H17 0.9300
C18 C19 1.406(4)
C18 H18 0.9300
C19 N4 1.375(3)
C20 C21 1.381(4)
C20 C25 1.385(4)
C21 C22 1.404(4)
C21 H21 0.9300
C22 C23 1.393(4)
C22 H22 0.9300
C23 C24 1.376(4)
C23 C26 1.449(4)
C24 C25 1.388(4)
C24 H24 0.9300
C25 H25 0.9300
C26 N5 1.131(4)
C27 C32 1.379(4)
C27 C28 1.398(4)
C28 C29 1.376(4)
C28 H28 0.9300
C29 C30 1.371(5)
C29 H29 0.9300
C30 C31 1.376(5)
C30 Br1 1.900(3)
C31 C32 1.382(4)
C31 H31 0.9300
C32 H32 0.9300
C33 C38 1.386(4)
C33 C34 1.402(4)
C34 C35 1.378(4)
C34 H34 0.9300
C35 C36 1.381(4)
C35 H35 0.9300
C36 C37 1.388(4)
C36 C39 1.446(4)
C37 C38 1.381(4)
C37 H37 0.9300
C38 H38 0.9300
C39 N6 1.128(4)
N1 Sn1 2.048(2)
N2 Sn1 2.035(2)
N3 Sn1 2.039(2)
N4 Sn1 2.043(2)
Cl1 Sn1 2.3100(11)

loop_
_geom_torsion_atom_site_label_1
_geom_torsion_atom_site_label_2
_geom_torsion_atom_site_label_3
_geom_torsion_atom_site_label_4
_geom_torsion
N1 C1 C2 C3 1.7(4)
C19 C1 C2 C3 -166.0(3)
C1 C2 C3 C4 0.1(4)
C2 C3 C4 N1 -1.9(4)
C2 C3 C4 C5 170.8(3)
N1 C4 C5 C6 4.8(4)
C3 C4 C5 C6 -166.9(3)
N1 C4 C5 C20 -175.6(2)
C3 C4 C5 C20 12.7(5)
C4 C5 C6 N2 3.4(4)
C20 C5 C6 N2 -176.2(2)
C4 C5 C6 C7 -176.5(3)
C20 C5 C6 C7 3.9(4)
N2 C6 C7 C8 -1.4(3)
C5 C6 C7 C8 178.5(3)
C6 C7 C8 C9 1.1(4)
C7 C8 C9 N2 -0.3(3)
C7 C8 C9 C10 179.4(3)
N2 C9 C10 C11 7.0(4)
C8 C9 C10 C11 -172.6(3)
N2 C9 C10 C27 -170.0(2)
C8 C9 C10 C27 10.4(4)
C9 C10 C11 N3 -2.5(4)
C27 C10 C11 N3 174.5(2)
C9 C10 C11 C12 177.9(3)
C27 C10 C11 C12 -5.1(4)
N3 C11 C12 C13 -0.2(3)
C10 C11 C12 C13 179.5(3)
C11 C12 C13 C14 -0.9(4)
C12 C13 C14 N3 1.7(3)
C12 C13 C14 C15 -177.4(3)
N3 C14 C15 C16 -7.5(4)
C13 C14 C15 C16 171.3(3)
N3 C14 C15 C33 173.9(2)
C13 C14 C15 C33 -7.3(4)
C14 C15 C16 N4 -6.0(4)
C33 C15 C16 N4 172.6(2)
C14 C15 C16 C17 167.7(3)
C33 C15 C16 C17 -13.7(4)
N4 C16 C17 C18 1.8(3)
C15 C16 C17 C18 -172.6(3)
C16 C17 C18 C19 -0.1(3)
C17 C18 C19 N4 -1.6(3)
C17 C18 C19 C1 165.9(3)
N1 C1 C19 N4 0.2(3)
C2 C1 C19 N4 167.3(3)
N1 C1 C19 C18 -166.7(3)
C2 C1 C19 C18 0.4(6)
C4 C5 C20 C21 55.8(4)
C6 C5 C20 C21 -124.6(3)
C4 C5 C20 C25 -123.9(3)
C6 C5 C20 C25 55.7(4)
C25 C20 C21 C22 -4.1(5)
C5 C20 C21 C22 176.2(3)
C20 C21 C22 C23 2.4(5)
C21 C22 C23 C24 0.2(5)
C21 C22 C23 C26 -179.4(3)
C22 C23 C24 C25 -1.0(5)
C26 C23 C24 C25 178.5(3)
C23 C24 C25 C20 -0.7(5)
C21 C20 C25 C24 3.2(5)
C5 C20 C25 C24 -177.1(3)
C24 C23 C26 N5 24(50)
C22 C23 C26 N5 -156(49)
C11 C10 C27 C32 62.2(4)
C9 C10 C27 C32 -120.5(3)
C11 C10 C27 C28 -116.5(3)
C9 C10 C27 C28 60.8(3)
C32 C27 C28 C29 0.3(5)
C10 C27 C28 C29 179.0(3)
C27 C28 C29 C30 -0.4(5)
C28 C29 C30 C31 0.7(5)
C28 C29 C30 Br1 -177.8(3)
C29 C30 C31 C32 -0.8(5)
Br1 C30 C31 C32 177.7(2)
C28 C27 C32 C31 -0.3(4)
C10 C27 C32 C31 -179.1(3)
C30 C31 C32 C27 0.6(5)
C16 C15 C33 C38 133.7(3)
C14 C15 C33 C38 -47.6(4)
C16 C15 C33 C34 -47.8(4)
C14 C15 C33 C34 130.9(3)
C38 C33 C34 C35 2.6(4)
C15 C33 C34 C35 -176.0(3)
C33 C34 C35 C36 -0.9(5)
C34 C35 C36 C37 -1.1(5)
C34 C35 C36 C39 178.9(3)
C35 C36 C37 C38 1.3(5)
C39 C36 C37 C38 -178.7(3)
C36 C37 C38 C33 0.5(4)
C34 C33 C38 C37 -2.4(4)
C15 C33 C38 C37 176.2(3)
C35 C36 C39 N6 97(15)
C37 C36 C39 N6 -83(15)
C2 C1 N1 C4 -3.0(3)
C19 C1 N1 C4 167.9(2)
C2 C1 N1 Sn1 178.8(2)
C19 C1 N1 Sn1 -10.2(3)
C5 C4 N1 C1 -170.6(2)
C3 C4 N1 C1 3.1(3)
C5 C4 N1 Sn1 7.1(4)
C3 C4 N1 Sn1 -179.2(2)
C10 C9 N2 C6 179.7(3)
C8 C9 N2 C6 -0.6(3)
C10 C9 N2 Sn1 21.8(4)
C8 C9 N2 Sn1 -158.50(19)
C5 C6 N2 C9 -178.7(3)
C7 C6 N2 C9 1.2(3)
C5 C6 N2 Sn1 -22.4(4)
C7 C6 N2 Sn1 157.5(2)
C10 C11 N3 C14 -178.4(3)
C12 C11 N3 C14 1.2(3)
C10 C11 N3 Sn1 -29.5(3)
C12 C11 N3 Sn1 150.17(19)
C15 C14 N3 C11 177.3(3)
C13 C14 N3 C11 -1.8(3)
C15 C14 N3 Sn1 30.2(4)
C13 C14 N3 Sn1 -148.9(2)
C15 C16 N4 C19 172.3(2)
C17 C16 N4 C19 -2.9(3)
C15 C16 N4 Sn1 -5.4(4)
C17 C16 N4 Sn1 179.33(19)
C18 C19 N4 C16 2.9(3)
C1 C19 N4 C16 -168.3(2)
C18 C19 N4 Sn1 -179.00(18)
C1 C19 N4 Sn1 9.9(3)
C9 N2 Sn1 N3 -39.0(2)
C6 N2 Sn1 N3 167.0(2)
C9 N2 Sn1 N4 -121.9(2)
C6 N2 Sn1 N4 84.1(3)
C9 N2 Sn1 N1 177.7(2)
C6 N2 Sn1 N1 23.7(2)
C9 N2 Sn1 Cl1 66.8(2)
C6 N2 Sn1 Cl1 -87.2(2)
C11 N3 Sn1 N2 42.3(2)
C14 N3 Sn1 N2 -173.2(2)
C11 N3 Sn1 N4 -173.5(2)
C14 N3 Sn1 N4 -29.0(2)
C11 N3 Sn1 N1 124.5(2)
C14 N3 Sn1 N1 -91.0(2)
C11 N3 Sn1 Cl1 -63.5(2)
C14 N3 Sn1 Cl1 81.0(2)
C16 N4 Sn1 N2 103.0(3)
C19 N4 Sn1 N2 -74.6(2)
C16 N4 Sn1 N3 19.1(3)
C19 N4 Sn1 N3 -158.6(2)
C16 N4 Sn1 N1 166.0(3)
C19 N4 Sn1 N1 -11.65(19)
C16 N4 Sn1 Cl1 -85.9(3)
C19 N4 Sn1 Cl1 96.41(19)
C1 N1 Sn1 N2 160.0(2)
C4 N1 Sn1 N2 -17.6(2)
C1 N1 Sn1 N3 76.6(2)
C4 N1 Sn1 N3 -101.0(3)
C1 N1 Sn1 N4 11.78(19)
C4 N1 Sn1 N4 -165.8(3)
C1 N1 Sn1 Cl1 -95.10(19)
C4 N1 Sn1 Cl1 87.3(2)

loop_
_platon_squeeze_void_nr
_platon_squeeze_void_average_x
_platon_squeeze_void_average_y
_platon_squeeze_void_average_z
_platon_squeeze_void_volume
_platon_squeeze_void_count_electrons
_platon_squeeze_void_content
1 0.016 0.000 0.500 318 39 ' '
2 0.339 0.568 0.935 11 0 ' '
3 0.660 0.432 0.064 11 0 ' '
